data_7012392
loop_
_publ_author_name
'Klampfer, Peter'
'Benki\<c, Primo\<z'
'Volav\<sek, Bogdan'
'Jesih, Adolf'

_publ_section_title
;
 Alkali-metal fluoroarsenates(iii) revisited; the As4F13-- anion, the
 crystal structure of CsAs4F13 and Raman spectra of MAs4F13 (M = Cs,
 Rb)
;
_journal_issue 2
_journal_name_full 'Dalton Transactions'
_journal_page_first 163
_journal_paper_doi 10.1039/b210507a
_journal_year 2003
_chemical_formula_sum 'As4 Cs F13'
_chemical_formula_weight 679.59
_space_group_IT_number 82
_symmetry_cell_setting tetragonal
_symmetry_space_group_name_Hall 'I -4'
_symmetry_space_group_name_H-M 'I -4'
_atom_sites_solution_hydrogens geom
_atom_sites_solution_primary direct
_atom_sites_solution_secondary difmap
_audit_creation_method SHELXL-97
_cell_angle_alpha 90.00
_cell_angle_beta 90.00
_cell_angle_gamma 90.00
_cell_formula_units_Z 2
_cell_length_a 9.568(4)
_cell_length_b 9.568(4)
_cell_length_c 6.726(3)
_cell_measurement_reflns_used 1778
_cell_measurement_temperature 200(1)
_cell_measurement_theta_max 30.0326
_cell_measurement_theta_min 3.0088
_cell_volume 615.7(5)
_computing_cell_refinement 'Rigaku Corporation (1999). CrystalClear.'
_computing_data_collection 'Rigaku Corporation (1999). CrystalClear.'
_computing_data_reduction 'Rigaku Corporation (1999). CrystalClear.'
_computing_structure_refinement 'SHELXL-97 (Sheldrick, 1997)'
_computing_structure_solution 'SHELXS-97 (Sheldrick, 1990)'
_diffrn_ambient_temperature 200(1)
_diffrn_detector_area_resol_mean 14.6306
_diffrn_measured_fraction_theta_full 88.5000
_diffrn_measured_fraction_theta_max 30.0326
_diffrn_measurement_details
;
scan:
    Number of images: 100
               Slice: -20.0000 - 30.0000
         Image width: 0.5000
            Exp time: 10.0000
       Rotation axis: Omega
               Omega: 0.0000
                 Chi: -90.0000
                 Phi: 0.0000
                 XTD: 34.8676
              2theta: -9.9231
scan:
    Number of images: 360
               Slice: -90.0000 - 90.0000
         Image width: 0.5000
            Exp time: 10.0000
       Rotation axis: Phi
               Omega: 0.0000
                 Chi: 0.0000
                 Phi: 0.0000
                 XTD: 34.8676
              2theta: -9.9231

;
_diffrn_measurement_device_details
;
AFC7: Eulerian 3-circle
;
_diffrn_measurement_device_type
;
Mercury CCD (2x2 bin mode)
;
_diffrn_measurement_method dtprofit.ref
_diffrn_radiation_monochromator graphite
_diffrn_radiation_source 'fine-focus sealed tube'
_diffrn_radiation_type MoK\a
_diffrn_radiation_wavelength 0.71069
_diffrn_reflns_av_R_equivalents 0.1027
_diffrn_reflns_av_sigmaI/netI 0.0868
_diffrn_reflns_limit_h_max 11
_diffrn_reflns_limit_h_min -12
_diffrn_reflns_limit_k_max 13
_diffrn_reflns_limit_k_min -12
_diffrn_reflns_limit_l_max 8
_diffrn_reflns_limit_l_min -5
_diffrn_reflns_number 2336
_diffrn_reflns_theta_full 30.26
_diffrn_reflns_theta_max 30.0326
_diffrn_reflns_theta_min 3.0088
_exptl_absorpt_coefficient_mu 13.814
_exptl_absorpt_correction_T_max 0.252
_exptl_absorpt_correction_T_min 0.0518
_exptl_absorpt_correction_type multi-scan
_exptl_crystal_colour Colorless
_exptl_crystal_density_diffrn 3.665
_exptl_crystal_density_method 'not measured'
_exptl_crystal_description Prism
_exptl_crystal_F_000 608
_exptl_crystal_size_max 0.30
_exptl_crystal_size_mid 0.15
_exptl_crystal_size_min 0.10
_refine_diff_density_max 1.297
_refine_diff_density_min -1.333
_refine_diff_density_rms 0.309
_refine_ls_abs_structure_details 'Flack H D (1983), Acta Cryst. A39, 876-881'
_refine_ls_abs_structure_Flack 0.00(3)
_refine_ls_extinction_coef 0.124(4)
_refine_ls_extinction_expression Fc^*^=kFc[1+0.001xFc^2^\l^3^/sin(2\q)]^-1/4^
_refine_ls_extinction_method SHELXL
_refine_ls_goodness_of_fit_ref 0.992
_refine_ls_hydrogen_treatment mixed
_refine_ls_matrix_type full
_refine_ls_number_parameters 42
_refine_ls_number_reflns 760
_refine_ls_number_restraints 0
_refine_ls_restrained_S_all 0.992
_refine_ls_R_factor_all 0.0378
_refine_ls_R_factor_gt 0.0363
_refine_ls_shift/su_max 0.000
_refine_ls_shift/su_mean 0.000
_refine_ls_structure_factor_coef Fsqd
_refine_ls_weighting_details 'calc w=1/[\s^2^(Fo^2^)+(0.0000P)^2^+0.0000P] where P=(Fo^2^+2Fc^2^)/3'
_refine_ls_weighting_scheme calc
_refine_ls_wR_factor_gt 0.0683
_refine_ls_wR_factor_ref 0.0686
_reflns_number_gt 695
_reflns_number_total 760
_reflns_threshold_expression >2sigma(I)
_cod_data_source_file b210507a.txt
_cod_data_source_block CsAs4F13
_cod_original_cell_volume 615.8(4)
_cod_original_sg_symbol_H-M I-4
_cod_database_code 7012392

loop_
_symmetry_equiv_pos_as_xyz
'x, y, z'
'-x, -y, z'
'y, -x, -z'
'-y, x, -z'
'x+1/2, y+1/2, z+1/2'
'-x+1/2, -y+1/2, z+1/2'
'y+1/2, -x+1/2, -z+1/2'
'-y+1/2, x+1/2, -z+1/2'

loop_
_atom_site_label
_atom_site_type_symbol
_atom_site_fract_x
_atom_site_fract_y
_atom_site_fract_z
_atom_site_U_iso_or_equiv
_atom_site_adp_type
_atom_site_occupancy
_atom_site_symmetry_multiplicity
_atom_site_calc_flag
_atom_site_refinement_flags
_atom_site_disorder_assembly
_atom_site_disorder_group
Cs1 Cs 0.0000 0.0000 0.0000 0.0222(3) Uani 1 4 d S . .
As1 As 0.30511(6) 0.01653(6) 0.51432(12) 0.0142(2) Uani 1 1 d . . .
F1 F 0.5000 0.0000 0.7500 0.0237(18) Uani 1 4 d S . .
F11 F 0.1674(4) 0.0770(4) 0.3632(6) 0.0226(9) Uani 1 1 d . . .
F12 F 0.2406(4) 0.1138(4) 0.7102(6) 0.0279(11) Uani 1 1 d . . .
F13 F 0.4131(4) 0.1469(4) 0.4258(6) 0.0275(10) Uani 1 1 d . . .

loop_
_atom_site_aniso_label
_atom_site_aniso_U_11
_atom_site_aniso_U_22
_atom_site_aniso_U_33
_atom_site_aniso_U_23
_atom_site_aniso_U_13
_atom_site_aniso_U_12
Cs1 0.0285(3) 0.0285(3) 0.0097(4) 0.000 0.000 0.000
As1 0.0121(3) 0.0162(3) 0.0142(4) 0.0009(3) -0.0001(3) 0.0016(2)
F1 0.023(3) 0.023(3) 0.026(4) 0.000 0.000 0.000
F11 0.019(2) 0.027(2) 0.022(2) 0.0002(18) -0.0091(16) 0.0053(18)
F12 0.020(2) 0.043(3) 0.021(2) -0.0147(19) -0.0008(17) 0.002(2)
F13 0.022(2) 0.030(2) 0.030(2) 0.0134(18) -0.0003(17) -0.0048(18)

loop_
_atom_type_symbol
_atom_type_description
_atom_type_scat_dispersion_real
_atom_type_scat_dispersion_imag
_atom_type_scat_source
Cs Cs -0.3680 2.1192 'International Tables Vol C Tables 4.2.6.8 and 6.1.1.4'
As As 0.0499 2.0058 'International Tables Vol C Tables 4.2.6.8 and 6.1.1.4'
F F 0.0171 0.0103 'International Tables Vol C Tables 4.2.6.8 and 6.1.1.4'

loop_
_geom_angle_atom_site_label_1
_geom_angle_atom_site_label_2
_geom_angle_atom_site_label_3
_geom_angle
_geom_angle_site_symmetry_1
_geom_angle_site_symmetry_3
_geom_angle_publ_flag
F11 Cs1 F11 131.12(11) . 3 ?
F11 Cs1 F11 131.12(11) . 4 ?
F11 Cs1 F11 71.63(17) 3 4 ?
F11 Cs1 F11 71.63(17) . 2 ?
F11 Cs1 F11 131.12(11) 3 2 ?
F11 Cs1 F11 131.12(11) 4 2 ?
F11 Cs1 F12 163.24(10) . 2_554 ?
F11 Cs1 F12 60.15(10) 3 2_554 ?
F11 Cs1 F12 60.79(10) 4 2_554 ?
F11 Cs1 F12 91.62(12) 2 2_554 ?
F11 Cs1 F12 60.79(10) . 4_556 ?
F11 Cs1 F12 163.24(10) 3 4_556 ?
F11 Cs1 F12 91.62(12) 4 4_556 ?
F11 Cs1 F12 60.15(10) 2 4_556 ?
F12 Cs1 F12 111.68(8) 2_554 4_556 ?
F11 Cs1 F12 91.62(12) . 1_554 ?
F11 Cs1 F12 60.79(10) 3 1_554 ?
F11 Cs1 F12 60.15(10) 4 1_554 ?
F11 Cs1 F12 163.24(10) 2 1_554 ?
F12 Cs1 F12 105.14(15) 2_554 1_554 ?
F12 Cs1 F12 111.68(8) 4_556 1_554 ?
F11 Cs1 F12 60.15(10) . 3_556 ?
F11 Cs1 F12 91.62(12) 3 3_556 ?
F11 Cs1 F12 163.24(10) 4 3_556 ?
F11 Cs1 F12 60.79(10) 2 3_556 ?
F12 Cs1 F12 111.68(8) 2_554 3_556 ?
F12 Cs1 F12 105.14(15) 4_556 3_556 ?
F12 Cs1 F12 111.68(8) 1_554 3_556 ?
F11 Cs1 F13 118.42(10) . 5_444 ?
F11 Cs1 F13 55.38(10) 3 5_444 ?
F11 Cs1 F13 109.75(11) 4 5_444 ?
F11 Cs1 F13 75.77(11) 2 5_444 ?
F12 Cs1 F13 54.38(9) 2_554 5_444 ?
F12 Cs1 F13 134.10(11) 4_556 5_444 ?
F12 Cs1 F13 114.20(10) 1_554 5_444 ?
F12 Cs1 F13 58.44(10) 3_556 5_444 ?
F11 Cs1 F13 109.75(11) . 7_455 ?
F11 Cs1 F13 118.42(10) 3 7_455 ?
F11 Cs1 F13 75.77(11) 4 7_455 ?
F11 Cs1 F13 55.38(10) 2 7_455 ?
F12 Cs1 F13 58.44(10) 2_554 7_455 ?
F12 Cs1 F13 54.38(9) 4_556 7_455 ?
F12 Cs1 F13 134.10(11) 1_554 7_455 ?
F12 Cs1 F13 114.20(10) 3_556 7_455 ?
F13 Cs1 F13 91.155(19) 5_444 7_455 ?
F11 Cs1 F13 75.77(11) . 6_554 ?
F11 Cs1 F13 109.75(11) 3 6_554 ?
F11 Cs1 F13 55.38(10) 4 6_554 ?
F11 Cs1 F13 118.42(10) 2 6_554 ?
F12 Cs1 F13 114.20(10) 2_554 6_554 ?
F12 Cs1 F13 58.44(10) 4_556 6_554 ?
F12 Cs1 F13 54.38(9) 1_554 6_554 ?
F12 Cs1 F13 134.10(11) 3_556 6_554 ?
F13 Cs1 F13 163.68(14) 5_444 6_554 ?
F13 Cs1 F13 91.155(19) 7_455 6_554 ?
F11 Cs1 F13 55.38(10) . 8_545 ?
F11 Cs1 F13 75.77(11) 3 8_545 ?
F11 Cs1 F13 118.42(10) 4 8_545 ?
F11 Cs1 F13 109.75(11) 2 8_545 ?
F12 Cs1 F13 134.10(11) 2_554 8_545 ?
F12 Cs1 F13 114.20(10) 4_556 8_545 ?
F12 Cs1 F13 58.44(10) 1_554 8_545 ?
F12 Cs1 F13 54.38(9) 3_556 8_545 ?
F13 Cs1 F13 91.155(19) 5_444 8_545 ?
F13 Cs1 F13 163.68(14) 7_455 8_545 ?
F13 Cs1 F13 91.155(19) 6_554 8_545 ?
F13 As1 F12 95.03(19) . . ?
F13 As1 F11 90.66(19) . . ?
F12 As1 F11 89.7(2) . . ?
As1 F11 Cs1 141.70(19) . . ?
As1 F12 Cs1 122.48(19) . 1_556 ?
As1 F13 Cs1 141.9(2) . 5 ?

loop_
_geom_bond_atom_site_label_1
_geom_bond_atom_site_label_2
_geom_bond_distance
_geom_bond_site_symmetry_2
_geom_bond_publ_flag
Cs1 F11 3.013(4) . ?
Cs1 F11 3.013(4) 3 ?
Cs1 F11 3.013(4) 4 ?
Cs1 F11 3.013(4) 2 ?
Cs1 F12 3.207(4) 2_554 ?
Cs1 F12 3.207(4) 4_556 ?
Cs1 F12 3.207(4) 1_554 ?
Cs1 F12 3.207(4) 3_556 ?
Cs1 F13 3.515(5) 5_444 ?
Cs1 F13 3.515(5) 7_455 ?
Cs1 F13 3.515(5) 6_554 ?
Cs1 F13 3.515(5) 8_545 ?
As1 F13 1.726(4) . ?
As1 F12 1.727(4) . ?
As1 F11 1.762(4) . ?
F12 Cs1 3.207(4) 1_556 ?
F13 Cs1 3.515(5) 5 ?
